data_4310844
loop_
_publ_author_name
'T. Chivers'
'C. Fedorchuk'
'M. Parvez'

_publ_section_title
;
 Synthetic and Structural Investigations of Monomeric Dilithium
 Boraamidinates and Bidentate NBNCN Ligands with Bulky N-Bonded Groups
;
_journal_name_full 'Inorganic Chemistry'
_journal_page_first 2643
_journal_page_last 2653
_journal_paper_doi 10.1021/ic0352755
_journal_volume 43
_journal_year 2004
_chemical_formula_sum 'C18 H23 B Cl N'
_chemical_formula_weight 299.63
_chemical_name_systematic
;
 ?
;
_space_group_IT_number 14
_symmetry_cell_setting monoclinic
_symmetry_space_group_name_Hall '-P 2yab'
_symmetry_space_group_name_H-M 'P 1 21/a 1'
_atom_sites_solution_hydrogens geom
_atom_sites_solution_primary direct
_atom_sites_solution_secondary difmap
_audit_creation_method SHELXL-97
_cell_angle_alpha 90.00
_cell_angle_beta 113.866(2)
_cell_angle_gamma 90.00
_cell_formula_units_Z 4
_cell_length_a 11.7907(5)
_cell_length_b 13.1664(5)
_cell_length_c 11.9232(6)
_cell_measurement_temperature 173(2)
_cell_measurement_theta_max 25.10
_cell_measurement_theta_min 3.70
_cell_volume 1692.70(13)
_computing_cell_refinement 'HKL Scalepack (Otwinowski & Minor 1997)'
_computing_data_collection 'Collect (Nonius BV, 1997-2000)'
_computing_data_reduction 'HKL Denzo and Scalepack (Otwinowski & Minor 1997)'
_computing_molecular_graphics 'Cameron (WinGX v1.64-04), Ortep (SHELXTL-NT v5.1, Bruker)'
_computing_publication_material 'WinGX v1.64-05 (L.J. Farrugia)'
_computing_structure_refinement 'SHELXL-97 (Sheldrick, 1997)'
_computing_structure_solution 'SHELXS-97 (Sheldrick, 1990)'
_diffrn_ambient_temperature 173(2)
_diffrn_measured_fraction_theta_full 0.989
_diffrn_measured_fraction_theta_max 0.989
_diffrn_measurement_device_type 'Kappa CCD (Nonius, FR540C)'
_diffrn_measurement_method 'CCD rotation images, thick slices'
_diffrn_radiation_monochromator graphite
_diffrn_radiation_source 'fine-focus sealed tube'
_diffrn_radiation_type MoK\a
_diffrn_radiation_wavelength 0.71069
_diffrn_reflns_av_R_equivalents 0.0356
_diffrn_reflns_av_sigmaI/netI 0.0613
_diffrn_reflns_limit_h_max 14
_diffrn_reflns_limit_h_min -14
_diffrn_reflns_limit_k_max 15
_diffrn_reflns_limit_k_min -15
_diffrn_reflns_limit_l_max 14
_diffrn_reflns_limit_l_min -14
_diffrn_reflns_number 5501
_diffrn_reflns_theta_full 25.06
_diffrn_reflns_theta_max 25.06
_diffrn_reflns_theta_min 3.71
_diffrn_standards_decay_% 'no decay'
_exptl_absorpt_coefficient_mu 0.219
_exptl_absorpt_correction_T_max 0.9891
_exptl_absorpt_correction_T_min 0.9742
_exptl_absorpt_correction_type 'multi-scan method'
_exptl_absorpt_process_details 'HKL Scalepack (Otwinowski & Minor 1997)'
_exptl_crystal_colour colorless
_exptl_crystal_density_diffrn 1.176
_exptl_crystal_density_method 'not measured'
_exptl_crystal_description plate
_exptl_crystal_F_000 640
_exptl_crystal_size_max 0.12
_exptl_crystal_size_mid 0.10
_exptl_crystal_size_min 0.05
_refine_diff_density_max 0.180
_refine_diff_density_min -0.264
_refine_diff_density_rms 0.047
_refine_ls_extinction_method none
_refine_ls_goodness_of_fit_ref 1.007
_refine_ls_hydrogen_treatment mixed
_refine_ls_matrix_type full
_refine_ls_number_parameters 190
_refine_ls_number_reflns 2963
_refine_ls_number_restraints 0
_refine_ls_restrained_S_all 1.007
_refine_ls_R_factor_all 0.0698
_refine_ls_R_factor_gt 0.0424
_refine_ls_shift/su_max 0.000
_refine_ls_shift/su_mean 0.000
_refine_ls_structure_factor_coef Fsqd
_refine_ls_weighting_details 'calc w=1/[\s^2^(Fo^2^)+(0.0694P)^2^+0.0085P] where P=(Fo^2^+2Fc^2^)/3'
_refine_ls_weighting_scheme calc
_refine_ls_wR_factor_gt 0.1094
_refine_ls_wR_factor_ref 0.1240
_reflns_number_gt 2099
_reflns_number_total 2963
_reflns_threshold_expression >2sigma(I)
_cod_data_source_file ic0352755si20040218_033734_4.cif
_cod_data_source_block 9a
_cod_depositor_comments
;
The following automatic conversions were performed:
'_symmetry_cell_setting' value 'Monoclinic' changed to 'monoclinic'
according to '/home/saulius/struct/CIF-dictionaries/cif_core.dic'
dictionary named 'cif_core.dic' version 2.4.1 from 2010-06-29.

Automatic conversion script
Id: cif_fix_enum 1527 2010-12-29 10:47:43Z saulius 
;
_cod_database_code 4310844

loop_
_symmetry_equiv_pos_as_xyz
'x, y, z'
'-x+1/2, y+1/2, -z'
'-x, -y, -z'
'x-1/2, -y-1/2, z'

loop_
_atom_site_label
_atom_site_type_symbol
_atom_site_fract_x
_atom_site_fract_y
_atom_site_fract_z
_atom_site_U_iso_or_equiv
_atom_site_adp_type
_atom_site_occupancy
_atom_site_symmetry_multiplicity
_atom_site_calc_flag
_atom_site_refinement_flags
_atom_site_disorder_assembly
_atom_site_disorder_group
Cl1 Cl 0.70741(5) -0.03899(4) 0.79095(5) 0.0404(2) Uani 1 1 d . . .
N1 N 0.74047(15) 0.14792(12) 0.71414(13) 0.0289(4) Uani 1 1 d . . .
H1 H 0.6647 0.1539 0.7105 0.035 Uiso 1 1 calc R . .
C1 C 0.92810(19) 0.02334(15) 0.76167(18) 0.0305(5) Uani 1 1 d . . .
C2 C 0.9791(2) 0.06072(17) 0.6821(2) 0.0387(5) Uani 1 1 d . . .
H2 H 0.9309 0.1044 0.6168 0.046 Uiso 1 1 calc R . .
C3 C 1.0980(2) 0.03553(18) 0.6967(2) 0.0458(6) Uani 1 1 d . . .
H3 H 1.1301 0.0608 0.6408 0.055 Uiso 1 1 calc R . .
C4 C 1.1704(2) -0.02666(18) 0.7928(2) 0.0462(6) Uani 1 1 d . . .
H4 H 1.2529 -0.0426 0.8043 0.055 Uiso 1 1 calc R . .
C5 C 1.1222(2) -0.06511(19) 0.8713(2) 0.0448(6) Uani 1 1 d . . .
H5 H 1.1715 -0.1081 0.9369 0.054 Uiso 1 1 calc R . .
C6 C 1.0025(2) -0.04155(17) 0.85527(18) 0.0389(5) Uani 1 1 d . . .
H6 H 0.9699 -0.0701 0.9092 0.047 Uiso 1 1 calc R . .
C7 C 0.79135(18) 0.23745(15) 0.68119(17) 0.0282(5) Uani 1 1 d . . .
C8 C 0.74141(19) 0.26748(16) 0.55727(17) 0.0311(5) Uani 1 1 d . . .
C9 C 0.7899(2) 0.35426(16) 0.52611(19) 0.0373(5) Uani 1 1 d . . .
H9 H 0.7573 0.3762 0.4431 0.045 Uiso 1 1 calc R . .
C10 C 0.8840(2) 0.40886(17) 0.6131(2) 0.0394(5) Uani 1 1 d . . .
H10 H 0.9161 0.4676 0.5899 0.047 Uiso 1 1 calc R . .
C11 C 0.9317(2) 0.37839(16) 0.73406(19) 0.0365(5) Uani 1 1 d . . .
H11 H 0.9961 0.4171 0.7934 0.044 Uiso 1 1 calc R . .
C12 C 0.88759(19) 0.29194(16) 0.77139(18) 0.0316(5) Uani 1 1 d . . .
C13 C 0.6374(2) 0.20906(17) 0.45940(17) 0.0357(5) Uani 1 1 d . . .
H13 H 0.6310 0.1414 0.4946 0.043 Uiso 1 1 calc R . .
C14 C 0.6624(3) 0.1902(2) 0.3453(2) 0.0624(8) Uani 1 1 d . . .
H14A H 0.5930 0.1523 0.2849 0.094 Uiso 1 1 calc R . .
H14B H 0.7390 0.1508 0.3676 0.094 Uiso 1 1 calc R . .
H14C H 0.6713 0.2554 0.3100 0.094 Uiso 1 1 calc R . .
C15 C 0.5143(2) 0.2633(2) 0.4256(3) 0.0602(7) Uani 1 1 d . . .
H15A H 0.4484 0.2243 0.3625 0.090 Uiso 1 1 calc R . .
H15B H 0.5191 0.3311 0.3940 0.090 Uiso 1 1 calc R . .
H15C H 0.4960 0.2694 0.4985 0.090 Uiso 1 1 calc R . .
C16 C 0.94460(19) 0.26226(17) 0.90662(18) 0.0365(5) Uani 1 1 d . . .
H16 H 0.9070 0.1962 0.9151 0.044 Uiso 1 1 calc R . .
C17 C 0.9138(3) 0.3414(2) 0.9846(2) 0.0543(7) Uani 1 1 d . . .
H17A H 0.9503 0.3205 1.0708 0.081 Uiso 1 1 calc R . .
H17B H 0.8236 0.3469 0.9566 0.081 Uiso 1 1 calc R . .
H17C H 0.9478 0.4075 0.9761 0.081 Uiso 1 1 calc R . .
C18 C 1.0844(2) 0.2467(2) 0.9522(2) 0.0549(7) Uani 1 1 d . . .
H18A H 1.1014 0.1954 0.9014 0.082 Uiso 1 1 calc R . .
H18B H 1.1178 0.2237 1.0377 0.082 Uiso 1 1 calc R . .
H18C H 1.1238 0.3110 0.9468 0.082 Uiso 1 1 calc R . .
B1 B 0.7963(2) 0.05399(18) 0.75072(19) 0.0299(5) Uani 1 1 d . . .

loop_
_atom_site_aniso_label
_atom_site_aniso_U_11
_atom_site_aniso_U_22
_atom_site_aniso_U_33
_atom_site_aniso_U_23
_atom_site_aniso_U_13
_atom_site_aniso_U_12
Cl1 0.0394(3) 0.0322(3) 0.0550(4) 0.0084(2) 0.0248(3) -0.0003(2)
N1 0.0266(9) 0.0286(10) 0.0318(9) 0.0025(7) 0.0121(7) -0.0016(7)
C1 0.0347(11) 0.0249(12) 0.0332(10) -0.0015(8) 0.0149(9) -0.0016(9)
C2 0.0417(13) 0.0351(13) 0.0451(12) 0.0048(10) 0.0234(11) 0.0026(10)
C3 0.0488(15) 0.0395(14) 0.0616(15) 0.0005(11) 0.0353(12) -0.0011(12)
C4 0.0363(13) 0.0449(15) 0.0601(15) -0.0112(12) 0.0223(11) 0.0002(11)
C5 0.0372(13) 0.0513(16) 0.0434(13) 0.0022(11) 0.0138(10) 0.0104(11)
C6 0.0417(13) 0.0408(14) 0.0354(11) 0.0038(10) 0.0169(10) 0.0056(11)
C7 0.0272(11) 0.0247(11) 0.0341(11) 0.0018(8) 0.0137(8) 0.0009(9)
C8 0.0359(12) 0.0270(12) 0.0323(11) 0.0030(8) 0.0157(9) 0.0063(9)
C9 0.0469(14) 0.0325(12) 0.0362(12) 0.0067(9) 0.0205(10) 0.0027(10)
C10 0.0471(14) 0.0280(13) 0.0502(13) 0.0053(10) 0.0271(11) -0.0016(11)
C11 0.0344(12) 0.0283(13) 0.0469(13) -0.0033(9) 0.0165(10) -0.0042(10)
C12 0.0291(11) 0.0308(12) 0.0360(11) 0.0020(9) 0.0143(9) 0.0011(9)
C13 0.0442(13) 0.0305(12) 0.0296(11) 0.0010(9) 0.0122(9) 0.0015(10)
C14 0.0564(17) 0.086(2) 0.0457(14) -0.0198(14) 0.0220(13) -0.0063(16)
C15 0.0402(15) 0.0608(18) 0.0733(18) -0.0217(14) 0.0164(13) -0.0053(14)
C16 0.0334(12) 0.0339(13) 0.0348(11) 0.0010(9) 0.0061(9) -0.0034(10)
C17 0.0612(17) 0.0608(18) 0.0363(13) -0.0036(11) 0.0150(11) 0.0023(14)
C18 0.0357(14) 0.0583(18) 0.0560(15) 0.0076(12) 0.0034(11) 0.0011(12)
B1 0.0322(13) 0.0326(14) 0.0234(11) -0.0004(9) 0.0098(9) -0.0027(11)

loop_
_atom_type_symbol
_atom_type_description
_atom_type_scat_dispersion_real
_atom_type_scat_dispersion_imag
_atom_type_scat_source
C C 0.0033 0.0016 'International Tables Vol C Tables 4.2.6.8 and 6.1.1.4'
H H 0.0000 0.0000 'International Tables Vol C Tables 4.2.6.8 and 6.1.1.4'
N N 0.0061 0.0033 'International Tables Vol C Tables 4.2.6.8 and 6.1.1.4'
B B 0.0013 0.0007 'International Tables Vol C Tables 4.2.6.8 and 6.1.1.4'
Cl Cl 0.1484 0.1585 'International Tables Vol C Tables 4.2.6.8 and 6.1.1.4'

loop_
_geom_angle_atom_site_label_1
_geom_angle_atom_site_label_2
_geom_angle_atom_site_label_3
_geom_angle
_geom_angle_site_symmetry_1
_geom_angle_site_symmetry_3
_geom_angle_publ_flag
B1 N1 C7 128.02(18) . . ?
C6 C1 C2 116.9(2) . . ?
C6 C1 B1 120.48(18) . . ?
C2 C1 B1 122.58(18) . . ?
C3 C2 C1 121.5(2) . . ?
C2 C3 C4 120.0(2) . . ?
C5 C4 C3 119.7(2) . . ?
C4 C5 C6 120.3(2) . . ?
C5 C6 C1 121.6(2) . . ?
C12 C7 C8 121.71(18) . . ?
C12 C7 N1 120.23(16) . . ?
C8 C7 N1 118.06(17) . . ?
C9 C8 C7 117.87(19) . . ?
C9 C8 C13 120.13(17) . . ?
C7 C8 C13 122.00(18) . . ?
C10 C9 C8 121.33(19) . . ?
C9 C10 C11 120.0(2) . . ?
C10 C11 C12 121.6(2) . . ?
C11 C12 C7 117.51(18) . . ?
C11 C12 C16 118.94(18) . . ?
C7 C12 C16 123.55(18) . . ?
C8 C13 C15 110.75(18) . . ?
C8 C13 C14 112.42(19) . . ?
C15 C13 C14 110.43(19) . . ?
C12 C16 C18 111.18(19) . . ?
C12 C16 C17 110.80(18) . . ?
C18 C16 C17 111.2(2) . . ?
N1 B1 C1 126.00(19) . . ?
N1 B1 Cl1 115.94(17) . . ?
C1 B1 Cl1 118.05(16) . . ?

loop_
_geom_bond_atom_site_label_1
_geom_bond_atom_site_label_2
_geom_bond_distance
_geom_bond_site_symmetry_2
_geom_bond_publ_flag
Cl1 B1 1.798(2) . ?
N1 B1 1.386(3) . ?
N1 C7 1.447(2) . ?
C1 C6 1.397(3) . ?
C1 C2 1.402(3) . ?
C1 B1 1.559(3) . ?
C2 C3 1.381(3) . ?
C3 C4 1.386(3) . ?
C4 C5 1.373(3) . ?
C5 C6 1.381(3) . ?
C7 C12 1.404(3) . ?
C7 C8 1.408(3) . ?
C8 C9 1.394(3) . ?
C8 C13 1.516(3) . ?
C9 C10 1.376(3) . ?
C10 C11 1.378(3) . ?
C11 C12 1.397(3) . ?
C12 C16 1.525(3) . ?
C13 C15 1.518(3) . ?
C13 C14 1.525(3) . ?
C16 C18 1.527(3) . ?
C16 C17 1.535(3) . ?

loop_
_geom_torsion_atom_site_label_1
_geom_torsion_atom_site_label_2
_geom_torsion_atom_site_label_3
_geom_torsion_atom_site_label_4
_geom_torsion
_geom_torsion_site_symmetry_1
_geom_torsion_site_symmetry_2
_geom_torsion_site_symmetry_3
_geom_torsion_site_symmetry_4
_geom_torsion_publ_flag
C6 C1 C2 C3 -0.8(3) . . . . ?
B1 C1 C2 C3 177.4(2) . . . . ?
C1 C2 C3 C4 -1.1(4) . . . . ?
C2 C3 C4 C5 1.7(4) . . . . ?
C3 C4 C5 C6 -0.4(4) . . . . ?
C4 C5 C6 C1 -1.5(4) . . . . ?
C2 C1 C6 C5 2.1(3) . . . . ?
B1 C1 C6 C5 -176.2(2) . . . . ?
B1 N1 C7 C12 -70.3(3) . . . . ?
B1 N1 C7 C8 109.7(2) . . . . ?
C12 C7 C8 C9 -0.5(3) . . . . ?
N1 C7 C8 C9 179.43(18) . . . . ?
C12 C7 C8 C13 -179.95(19) . . . . ?
N1 C7 C8 C13 0.0(3) . . . . ?
C7 C8 C9 C10 0.3(3) . . . . ?
C13 C8 C9 C10 179.8(2) . . . . ?
C8 C9 C10 C11 -0.4(3) . . . . ?
C9 C10 C11 C12 0.6(3) . . . . ?
C10 C11 C12 C7 -0.8(3) . . . . ?
C10 C11 C12 C16 179.9(2) . . . . ?
C8 C7 C12 C11 0.7(3) . . . . ?
N1 C7 C12 C11 -179.22(18) . . . . ?
C8 C7 C12 C16 -179.96(19) . . . . ?
N1 C7 C12 C16 0.1(3) . . . . ?
C9 C8 C13 C15 -76.9(3) . . . . ?
C7 C8 C13 C15 102.5(2) . . . . ?
C9 C8 C13 C14 47.1(3) . . . . ?
C7 C8 C13 C14 -133.4(2) . . . . ?
C11 C12 C16 C18 -57.4(3) . . . . ?
C7 C12 C16 C18 123.3(2) . . . . ?
C11 C12 C16 C17 66.8(3) . . . . ?
C7 C12 C16 C17 -112.5(2) . . . . ?
C7 N1 B1 C1 -1.5(3) . . . . ?
C7 N1 B1 Cl1 177.53(14) . . . . ?
C6 C1 B1 N1 143.9(2) . . . . ?
C2 C1 B1 N1 -34.2(3) . . . . ?
C6 C1 B1 Cl1 -35.0(3) . . . . ?
C2 C1 B1 Cl1 146.79(18) . . . . ?

loop_
_cod_related_entry_id
_cod_related_entry_database
_cod_related_entry_code
1 ChemSpider 30660884
